data_4349477
loop_
_publ_author_name
'Lv, Yaokang'
'Du, Weishi'
'Ren, Yan'
'Cai, Zhiwei'
'Yu, Kuai'
'Zhang, Cheng'
'Chen, Zuofeng'
'Wright, Dominic S.'

_publ_section_title
;
 An integrated electrochromic supercapacitor based on nanostructured
 Er-containing titania using an Er(iii)-doped polyoxotitanate cage
;
_journal_issue 9
_journal_name_full 'Inorganic Chemistry Frontiers'
_journal_page_first 1119
_journal_paper_doi 10.1039/C6QI00114A
_journal_volume 3
_journal_year 2016
_chemical_formula_moiety 'C42 H105 Er O28 Ti8'
_chemical_formula_sum 'C42 H105 Er O28 Ti8'
_chemical_formula_weight 1608.72
_space_group_IT_number 2
_space_group_name_Hall '-P 1'
_space_group_name_H-M_alt 'P -1'
_symmetry_cell_setting triclinic
_symmetry_space_group_name_Hall '-P 1'
_symmetry_space_group_name_H-M 'P -1'
_atom_sites_solution_hydrogens geom
_atom_sites_solution_primary direct
_atom_sites_solution_secondary difmap
_audit_creation_method SHELXL-97
_audit_update_record
;
2015-11-19 deposited with the CCDC.
2016-06-27 downloaded from the CCDC.
;
_cell_angle_alpha 98.633(3)
_cell_angle_beta 95.552(3)
_cell_angle_gamma 108.856(2)
_cell_formula_units_Z 2
_cell_length_a 12.7613(11)
_cell_length_b 13.6635(12)
_cell_length_c 22.0141(17)
_cell_measurement_reflns_used 9971
_cell_measurement_temperature 199(2)
_cell_measurement_theta_max 24.6175
_cell_measurement_theta_min 2.6483
_cell_volume 3547.8(5)
_computing_structure_refinement 'SHELXL-97 (Sheldrick, 1997)'
_computing_structure_solution 'SHELXS-97 (Sheldrick, 1990)'
_diffrn_ambient_temperature 199(2)
_diffrn_measured_fraction_theta_full 0.978
_diffrn_measured_fraction_theta_max 0.978
_diffrn_measurement_device_type Bruker
_diffrn_radiation_monochromator graphite
_diffrn_radiation_source 'fine-focus sealed tube'
_diffrn_radiation_type MoK\a
_diffrn_radiation_wavelength 0.71073
_diffrn_reflns_av_R_equivalents 0.0463
_diffrn_reflns_av_sigmaI/netI 0.0586
_diffrn_reflns_limit_h_max 15
_diffrn_reflns_limit_h_min -15
_diffrn_reflns_limit_k_max 16
_diffrn_reflns_limit_k_min -16
_diffrn_reflns_limit_l_max 26
_diffrn_reflns_limit_l_min -25
_diffrn_reflns_number 33108
_diffrn_reflns_theta_full 25.10
_diffrn_reflns_theta_max 25.10
_diffrn_reflns_theta_min 0.95
_exptl_absorpt_coefficient_mu 2.088
_exptl_absorpt_correction_T_max 0.4011
_exptl_absorpt_correction_T_min 0.1949
_exptl_absorpt_correction_type multi-scan
_exptl_crystal_colour pink
_exptl_crystal_density_diffrn 1.506
_exptl_crystal_density_method 'not measured'
_exptl_crystal_description block
_exptl_crystal_F_000 1650
_exptl_crystal_size_max 0.5
_exptl_crystal_size_mid 0.36
_exptl_crystal_size_min 0.23
_refine_diff_density_max 1.129
_refine_diff_density_min -0.857
_refine_diff_density_rms 0.119
_refine_ls_extinction_method none
_refine_ls_goodness_of_fit_ref 1.017
_refine_ls_hydrogen_treatment constr
_refine_ls_matrix_type full
_refine_ls_number_parameters 712
_refine_ls_number_reflns 12374
_refine_ls_number_restraints 170
_refine_ls_restrained_S_all 1.086
_refine_ls_R_factor_all 0.0757
_refine_ls_R_factor_gt 0.0519
_refine_ls_shift/su_max 0.001
_refine_ls_shift/su_mean 0.000
_refine_ls_structure_factor_coef Fsqd
_refine_ls_weighting_details 'calc w=1/[\s^2^(Fo^2^)+(0.0745P)^2^+6.1020P] where P=(Fo^2^+2Fc^2^)/3'
_refine_ls_weighting_scheme calc
_refine_ls_wR_factor_gt 0.1332
_refine_ls_wR_factor_ref 0.1512
_reflns_number_gt 9125
_reflns_number_total 12374
_reflns_threshold_expression >2sigma(I)
_cod_data_source_file c6qi00114a2.cif
_cod_data_source_block a
_cod_depositor_comments
;
The following automatic conversions were performed:

data item '_symmetry_cell_setting' value 'Triclinic' was changed to
'triclinic' in accordance with the
/home/saulius/struct/COD-crude-data/automatic-downloads/DataCite-retrospective/RSC/depositions/lib/dictionaries/cif_core.dic
dictionary named 'cif_core.dic' version 2.4.2 last updated on
2011-04-26.

Automatic conversion script
Id: cif_fix_values 6909 2019-04-08 15:41:33Z antanas 
;
_cod_original_sg_symbol_Hall -P1
_cod_original_sg_symbol_H-M P-1
_cod_database_code 4349477

loop_
_symmetry_equiv_pos_as_xyz
'x, y, z'
'-x, -y, -z'

loop_
_atom_site_label
_atom_site_type_symbol
_atom_site_fract_x
_atom_site_fract_y
_atom_site_fract_z
_atom_site_U_iso_or_equiv
_atom_site_adp_type
_atom_site_occupancy
_atom_site_symmetry_multiplicity
_atom_site_calc_flag
_atom_site_refinement_flags
Er1 Er 0.34421(3) 0.61921(2) 0.177623(15) 0.04895(12) Uani 1 1 d .
Ti1 Ti 0.19962(12) 0.37175(10) 0.14792(7) 0.0606(4) Uani 1 1 d .
Ti2 Ti 0.34620(11) 0.46419(10) 0.27349(6) 0.0550(3) Uani 1 1 d .
Ti3 Ti 0.26018(12) 0.81620(11) 0.20533(7) 0.0600(4) Uani 1 1 d .
Ti4 Ti 0.50233(12) 0.85988(11) 0.18723(7) 0.0630(4) Uani 1 1 d .
Ti5 Ti 0.12212(10) 0.57374(10) 0.24589(6) 0.0547(3) Uani 1 1 d .
Ti6 Ti 0.42254(11) 0.73710(10) 0.32297(6) 0.0549(3) Uani 1 1 d .
Ti7 Ti 0.23683(13) 0.57754(12) 0.38248(6) 0.0644(4) Uani 1 1 d .
Ti8 Ti 0.20146(13) 0.78831(12) 0.34670(7) 0.0696(4) Uani 1 1 d .
O1 O 0.3764(4) 0.4616(4) 0.1745(2) 0.0550(12) Uani 1 1 d .
O2 O 0.2208(4) 0.4855(4) 0.0986(2) 0.0587(12) Uani 1 1 d .
O3 O 0.3456(4) 0.7587(4) 0.1300(2) 0.0561(12) Uani 1 1 d .
O4 O 0.5261(4) 0.7224(4) 0.1687(2) 0.0602(12) Uani 1 1 d .
O5 O 0.2148(4) 0.4927(3) 0.2205(2) 0.0508(11) Uani 1 1 d .
O6 O 0.1870(4) 0.6664(4) 0.1951(2) 0.0561(12) Uani 1 1 d .
O7 O 0.4004(4) 0.7846(3) 0.2456(2) 0.0538(11) Uani 1 1 d .
O8 O 0.4240(4) 0.6125(4) 0.2771(2) 0.0530(11) Uani 1 1 d .
O9 O 0.2922(4) 0.4748(4) 0.3439(2) 0.0637(13) Uani 1 1 d .
O10 O 0.0500(5) 0.3152(5) 0.1340(3) 0.0924(18) Uani 1 1 d U
O11 O 0.2377(5) 0.3208(4) 0.2251(2) 0.0685(14) Uani 1 1 d .
O12 O 0.2251(6) 0.2714(4) 0.0956(3) 0.0833(17) Uani 1 1 d .
O13 O 0.4592(5) 0.4163(5) 0.2915(3) 0.0826(17) Uani 1 1 d U
O14 O 0.4001(5) 0.9426(4) 0.2043(3) 0.0738(15) Uani 1 1 d .
O15 O 0.2182(5) 0.8536(4) 0.2770(3) 0.0692(14) Uani 1 1 d .
O16 O 0.1713(5) 0.8515(5) 0.1495(3) 0.0885(18) Uani 1 1 d U
O17 O 0.5505(5) 0.9172(5) 0.1225(3) 0.0888(18) Uani 1 1 d .
O18 O 0.6247(5) 0.9319(5) 0.2427(3) 0.0932(18) Uani 1 1 d U
O19 O -0.0129(4) 0.4993(5) 0.2022(3) 0.0726(15) Uani 1 1 d .
O20 O 0.0959(4) 0.5032(4) 0.3230(2) 0.0649(13) Uani 1 1 d .
O21 O 0.0640(4) 0.6815(5) 0.2953(3) 0.0730(15) Uani 1 1 d U
O22 O 0.2524(4) 0.6655(4) 0.3146(2) 0.0525(11) Uani 1 1 d .
O23 O 0.3647(5) 0.8477(4) 0.3709(3) 0.0723(15) Uani 1 1 d .
O24 O 0.3957(5) 0.6724(4) 0.4024(2) 0.0687(14) Uani 1 1 d U
O25 O 0.5669(5) 0.8059(5) 0.3525(3) 0.0772(15) Uani 1 1 d U
O26 O 0.2099(6) 0.5226(5) 0.4500(3) 0.0937(19) Uani 1 1 d U
O27 O 0.1845(5) 0.6983(5) 0.4145(2) 0.0759(16) Uani 1 1 d .
O28 O 0.1502(7) 0.8761(6) 0.3908(4) 0.116(2) Uani 1 1 d U
C1 C 0.4595(7) 0.4261(6) 0.1511(4) 0.066(2) Uani 1 1 d .
H1A H 0.4386 0.3495 0.1502 0.080 Uiso 1 1 calc R
H1B H 0.5316 0.4620 0.1794 0.080 Uiso 1 1 calc R
C1X C 0.4746(9) 0.4468(8) 0.0870(5) 0.097(3) Uani 1 1 d .
H1C H 0.5328 0.4209 0.0726 0.116 Uiso 1 1 calc R
H1D H 0.4970 0.5228 0.0879 0.116 Uiso 1 1 calc R
H1E H 0.4038 0.4104 0.0587 0.116 Uiso 1 1 calc R
C2 C 0.1348(8) 0.4861(7) 0.0535(4) 0.078(2) Uani 1 1 d .
H2A H 0.1496 0.5589 0.0463 0.093 Uiso 1 1 calc R
H2B H 0.0624 0.4634 0.0693 0.093 Uiso 1 1 calc R
C2X C 0.1261(12) 0.4152(9) -0.0066(5) 0.129(5) Uani 1 1 d .
H2C H 0.0658 0.4182 -0.0366 0.155 Uiso 1 1 calc R
H2D H 0.1095 0.3427 0.0001 0.155 Uiso 1 1 calc R
H2E H 0.1972 0.4379 -0.0228 0.155 Uiso 1 1 calc R
C3 C 0.3181(7) 0.7643(6) 0.0679(4) 0.066(2) Uani 1 1 d .
H3A H 0.3429 0.8392 0.0636 0.079 Uiso 1 1 calc R
H3B H 0.2356 0.7347 0.0558 0.079 Uiso 1 1 calc R
C3X C 0.3706(9) 0.7060(8) 0.0248(4) 0.092(3) Uani 1 1 d .
H3C H 0.3487 0.7120 -0.0181 0.110 Uiso 1 1 calc R
H3D H 0.3453 0.6316 0.0283 0.110 Uiso 1 1 calc R
H3E H 0.4524 0.7363 0.0358 0.110 Uiso 1 1 calc R
C4 C 0.6286(7) 0.7071(7) 0.1855(5) 0.083(3) Uani 1 1 d .
H4A H 0.6134 0.6338 0.1916 0.099 Uiso 1 1 calc R
H4B H 0.6680 0.7551 0.2253 0.099 Uiso 1 1 calc R
C4X C 0.7022(9) 0.7282(10) 0.1361(7) 0.128(5) Uani 1 1 d .
H4C H 0.7724 0.7165 0.1486 0.154 Uiso 1 1 calc R
H4D H 0.7189 0.8013 0.1308 0.154 Uiso 1 1 calc R
H4E H 0.6634 0.6804 0.0967 0.154 Uiso 1 1 calc R
C10 C -0.0391(12) 0.2248(10) 0.0981(8) 0.144(4) Uani 1 1 d U
H10A H -0.1068 0.2423 0.0863 0.173 Uiso 1 1 calc R
H10B H -0.0156 0.1951 0.0601 0.173 Uiso 1 1 calc R
C10X C -0.0566(15) 0.1595(14) 0.1375(9) 0.210(7) Uani 1 1 d U
H10C H -0.1179 0.0941 0.1183 0.251 Uiso 1 1 calc R
H10D H -0.0766 0.1922 0.1753 0.251 Uiso 1 1 calc R
H10E H 0.0118 0.1437 0.1482 0.251 Uiso 1 1 calc R
C11 C 0.2421(10) 0.2226(7) 0.2313(5) 0.103(3) Uani 1 1 d .
H11A H 0.3189 0.2228 0.2277 0.124 Uiso 1 1 calc R
H11B H 0.1905 0.1693 0.1963 0.124 Uiso 1 1 calc R
C11X C 0.2134(13) 0.1906(9) 0.2886(6) 0.140(5) Uani 1 1 d .
H11C H 0.2192 0.1210 0.2890 0.168 Uiso 1 1 calc R
H11D H 0.1364 0.1874 0.2921 0.168 Uiso 1 1 calc R
H11E H 0.2649 0.2418 0.3237 0.168 Uiso 1 1 calc R
C12 C 0.2516(15) 0.1935(11) 0.0593(8) 0.174(7) Uani 1 1 d D
H12A H 0.2928 0.2271 0.0277 0.209 Uiso 1 1 calc R
H12B H 0.3063 0.1757 0.0866 0.209 Uiso 1 1 calc R
C12X C 0.181(2) 0.1063(14) 0.0302(10) 0.283(15) Uani 1 1 d D
H12C H 0.2195 0.0644 0.0080 0.339 Uiso 1 1 calc R
H12D H 0.1270 0.1195 0.0004 0.339 Uiso 1 1 calc R
H12E H 0.1405 0.0677 0.0599 0.339 Uiso 1 1 calc R
C13 C 0.5280(11) 0.4115(12) 0.3392(6) 0.139(4) Uani 1 1 d DU
H13A H 0.4821 0.3575 0.3603 0.167 Uiso 1 1 calc R
H13B H 0.5484 0.4798 0.3683 0.167 Uiso 1 1 calc R
C13X C 0.6236(11) 0.3921(13) 0.3357(7) 0.167(5) Uani 1 1 d DU
H13C H 0.6596 0.3946 0.3775 0.201 Uiso 1 1 calc R
H13D H 0.6739 0.4453 0.3166 0.201 Uiso 1 1 calc R
H13E H 0.6074 0.3220 0.3103 0.201 Uiso 1 1 calc R
C14 C 0.4011(9) 1.0360(6) 0.1835(6) 0.102(4) Uani 1 1 d .
H14A H 0.3318 1.0497 0.1919 0.123 Uiso 1 1 calc R
H14B H 0.3996 1.0244 0.1379 0.123 Uiso 1 1 calc R
C14X C 0.4961(12) 1.1285(9) 0.2118(8) 0.157(6) Uani 1 1 d .
H14C H 0.4896 1.1894 0.1952 0.189 Uiso 1 1 calc R
H14D H 0.5653 1.1172 0.2024 0.189 Uiso 1 1 calc R
H14E H 0.4979 1.1418 0.2569 0.189 Uiso 1 1 calc R
C16 C 0.0552(13) 0.8419(12) 0.1226(8) 0.155(4) Uani 1 1 d DU
H16A H 0.0533 0.8556 0.0797 0.186 Uiso 1 1 calc R
H16B H 0.0019 0.7703 0.1217 0.186 Uiso 1 1 calc R
C16X C 0.0284(15) 0.9147(12) 0.1601(9) 0.184(6) Uani 1 1 d DU
H16C H -0.0480 0.9109 0.1452 0.221 Uiso 1 1 calc R
H16D H 0.0810 0.9851 0.1598 0.221 Uiso 1 1 calc R
H16E H 0.0326 0.9011 0.2026 0.221 Uiso 1 1 calc R
C17 C 0.6176(14) 0.9608(13) 0.0824(8) 0.178(7) Uani 1 1 d .
H17A H 0.6943 0.9651 0.0988 0.213 Uiso 1 1 calc R
H17B H 0.5944 0.9089 0.0428 0.213 Uiso 1 1 calc R
C17X C 0.6265(13) 1.0526(15) 0.0679(9) 0.219(11) Uani 1 1 d .
H17C H 0.6778 1.0672 0.0374 0.263 Uiso 1 1 calc R
H17D H 0.6558 1.1078 0.1054 0.263 Uiso 1 1 calc R
H17E H 0.5526 1.0515 0.0502 0.263 Uiso 1 1 calc R
C18 C 0.7144(12) 1.0189(12) 0.2660(8) 0.161(4) Uani 1 1 d DU
H18A H 0.7044 1.0449 0.3088 0.193 Uiso 1 1 calc R
H18B H 0.7097 1.0728 0.2414 0.193 Uiso 1 1 calc R
C18X C 0.8208(13) 1.0186(15) 0.2695(9) 0.218(7) Uani 1 1 d DU
H18C H 0.8733 1.0903 0.2858 0.262 Uiso 1 1 calc R
H18D H 0.8346 0.9937 0.2279 0.262 Uiso 1 1 calc R
H18E H 0.8315 0.9717 0.2972 0.262 Uiso 1 1 calc R
C19 C -0.1095(11) 0.4648(13) 0.1569(7) 0.147(5) Uani 1 1 d .
H19A H -0.1121 0.5263 0.1389 0.177 Uiso 1 1 calc R
H19B H -0.0994 0.4135 0.1232 0.177 Uiso 1 1 calc R
C19X C -0.2072(11) 0.4217(17) 0.1727(8) 0.241(12) Uani 1 1 d .
H19C H -0.2654 0.4024 0.1362 0.289 Uiso 1 1 calc R
H19D H -0.2212 0.4718 0.2049 0.289 Uiso 1 1 calc R
H19E H -0.2087 0.3583 0.1889 0.289 Uiso 1 1 calc R
C20 C 0.0326(9) 0.3944(8) 0.3181(5) 0.092(3) Uani 1 1 d .
H20A H 0.0811 0.3587 0.3359 0.111 Uiso 1 1 calc R
H20B H 0.0064 0.3610 0.2737 0.111 Uiso 1 1 calc R
C20X C -0.0631(10) 0.3809(11) 0.3504(7) 0.151(6) Uani 1 1 d .
H20C H -0.1051 0.3055 0.3462 0.181 Uiso 1 1 calc R
H20D H -0.1118 0.4152 0.3324 0.181 Uiso 1 1 calc R
H20E H -0.0373 0.4128 0.3946 0.181 Uiso 1 1 calc R
C21 C -0.0373(10) 0.7031(11) 0.2763(6) 0.125(3) Uani 1 1 d U
H21A H -0.0184 0.7798 0.2783 0.150 Uiso 1 1 calc R
H21B H -0.0679 0.6673 0.2325 0.150 Uiso 1 1 calc R
C21X C -0.1144(12) 0.6707(13) 0.3117(8) 0.166(5) Uani 1 1 d U
H21C H -0.1813 0.6864 0.2972 0.199 Uiso 1 1 calc R
H21D H -0.0851 0.7073 0.3548 0.199 Uiso 1 1 calc R
H21E H -0.1342 0.5946 0.3092 0.199 Uiso 1 1 calc R
C23 C 0.4324(13) 0.9512(10) 0.4047(10) 0.174(8) Uani 1 1 d D
H23A H 0.3894 0.9728 0.4360 0.209 Uiso 1 1 calc R
H23B H 0.4996 0.9449 0.4279 0.209 Uiso 1 1 calc R
C23X C 0.4653(18) 1.0251(14) 0.3758(11) 0.237(11) Uani 1 1 d D
H23C H 0.5072 1.0906 0.4055 0.284 Uiso 1 1 calc R
H23D H 0.4005 1.0334 0.3524 0.284 Uiso 1 1 calc R
H23E H 0.5141 1.0090 0.3471 0.284 Uiso 1 1 calc R
C24 C 0.4765(11) 0.6446(11) 0.4421(5) 0.125(4) Uani 1 1 d DU
H24A H 0.4446 0.5686 0.4431 0.150 Uiso 1 1 calc R
H24B H 0.5454 0.6557 0.4228 0.150 Uiso 1 1 calc R
C24X C 0.5050(12) 0.6992(12) 0.5010(6) 0.153(5) Uani 1 1 d DU
H24C H 0.5579 0.6747 0.5242 0.184 Uiso 1 1 calc R
H24D H 0.4377 0.6883 0.5208 0.184 Uiso 1 1 calc R
H24E H 0.5400 0.7744 0.5008 0.184 Uiso 1 1 calc R
C25 C 0.6778(11) 0.8075(12) 0.3650(6) 0.136(4) Uani 1 1 d U
H25A H 0.6754 0.7348 0.3666 0.163 Uiso 1 1 calc R
H25B H 0.7164 0.8289 0.3297 0.163 Uiso 1 1 calc R
C25X C 0.7394(13) 0.8708(14) 0.4173(8) 0.190(6) Uani 1 1 d U
H25C H 0.8154 0.8679 0.4208 0.229 Uiso 1 1 calc R
H25D H 0.7053 0.8478 0.4531 0.229 Uiso 1 1 calc R
H25E H 0.7427 0.9433 0.4166 0.229 Uiso 1 1 calc R
C26 C 0.2028(15) 0.4666(12) 0.4953(7) 0.169(5) Uani 1 1 d DU
H26A H 0.2747 0.4987 0.5242 0.202 Uiso 1 1 calc R
H26B H 0.1443 0.4792 0.5186 0.202 Uiso 1 1 calc R
C26X C 0.1816(16) 0.3642(12) 0.4849(8) 0.186(6) Uani 1 1 d DU
H26C H 0.1854 0.3405 0.5247 0.223 Uiso 1 1 calc R
H26D H 0.2372 0.3477 0.4614 0.223 Uiso 1 1 calc R
H26E H 0.1065 0.3282 0.4609 0.223 Uiso 1 1 calc R
C27 C 0.1298(10) 0.7101(9) 0.4679(5) 0.105(3) Uani 1 1 d .
H27A H 0.0948 0.6401 0.4786 0.126 Uiso 1 1 calc R
H27B H 0.0698 0.7389 0.4578 0.126 Uiso 1 1 calc R
C27X C 0.2095(14) 0.7805(11) 0.5215(6) 0.159(6) Uani 1 1 d .
H27C H 0.1700 0.7874 0.5571 0.191 Uiso 1 1 calc R
H27D H 0.2437 0.8500 0.5111 0.191 Uiso 1 1 calc R
H27E H 0.2681 0.7513 0.5321 0.191 Uiso 1 1 calc R
C28 C 0.1467(15) 0.9691(14) 0.3968(9) 0.194(5) Uani 1 1 d DU
H28A H 0.1543 0.9866 0.3550 0.233 Uiso 1 1 calc R
H28B H 0.2181 1.0135 0.4236 0.233 Uiso 1 1 calc R
C28X C 0.0680(15) 1.0133(13) 0.4174(9) 0.193(6) Uani 1 1 d DU
H28C H 0.0552 1.0592 0.3895 0.231 Uiso 1 1 calc R
H28D H 0.0967 1.0546 0.4597 0.231 Uiso 1 1 calc R
H28E H -0.0027 0.9568 0.4175 0.231 Uiso 1 1 calc R

loop_
_atom_site_aniso_label
_atom_site_aniso_U_11
_atom_site_aniso_U_22
_atom_site_aniso_U_33
_atom_site_aniso_U_23
_atom_site_aniso_U_13
_atom_site_aniso_U_12
Er1 0.0549(2) 0.05152(19) 0.0536(2) 0.01968(14) 0.01971(14) 0.02855(15)
Ti1 0.0716(9) 0.0501(7) 0.0642(9) 0.0158(6) 0.0120(7) 0.0239(7)
Ti2 0.0663(8) 0.0573(8) 0.0570(8) 0.0237(6) 0.0172(6) 0.0345(7)
Ti3 0.0698(9) 0.0589(8) 0.0730(9) 0.0275(7) 0.0272(7) 0.0401(7)
Ti4 0.0648(8) 0.0537(8) 0.0802(10) 0.0260(7) 0.0262(7) 0.0234(7)
Ti5 0.0510(7) 0.0650(8) 0.0619(8) 0.0252(7) 0.0205(6) 0.0292(6)
Ti6 0.0584(8) 0.0573(8) 0.0552(8) 0.0130(6) 0.0136(6) 0.0256(6)
Ti7 0.0761(9) 0.0774(9) 0.0540(8) 0.0265(7) 0.0254(7) 0.0349(8)
Ti8 0.0838(10) 0.0734(9) 0.0719(10) 0.0168(8) 0.0336(8) 0.0468(8)
O1 0.060(3) 0.058(3) 0.061(3) 0.015(2) 0.022(2) 0.035(2)
O2 0.070(3) 0.060(3) 0.056(3) 0.020(2) 0.014(2) 0.029(3)
O3 0.070(3) 0.062(3) 0.054(3) 0.028(2) 0.023(2) 0.035(2)
O4 0.061(3) 0.066(3) 0.070(3) 0.027(3) 0.027(2) 0.033(3)
O5 0.053(3) 0.056(3) 0.054(3) 0.026(2) 0.017(2) 0.024(2)
O6 0.061(3) 0.063(3) 0.061(3) 0.020(2) 0.017(2) 0.038(2)
O7 0.056(3) 0.054(3) 0.064(3) 0.019(2) 0.021(2) 0.027(2)
O8 0.054(3) 0.060(3) 0.058(3) 0.021(2) 0.016(2) 0.030(2)
O9 0.076(3) 0.067(3) 0.062(3) 0.029(3) 0.021(3) 0.033(3)
O10 0.078(4) 0.072(4) 0.115(5) 0.022(3) 0.010(3) 0.010(3)
O11 0.090(4) 0.053(3) 0.074(3) 0.024(3) 0.019(3) 0.032(3)
O12 0.115(5) 0.063(3) 0.077(4) 0.009(3) 0.017(3) 0.039(3)
O13 0.095(4) 0.111(4) 0.080(4) 0.041(3) 0.021(3) 0.074(4)
O14 0.083(4) 0.056(3) 0.096(4) 0.026(3) 0.027(3) 0.032(3)
O15 0.081(4) 0.068(3) 0.081(4) 0.022(3) 0.033(3) 0.047(3)
O16 0.104(4) 0.093(4) 0.107(5) 0.048(4) 0.027(4) 0.069(4)
O17 0.097(4) 0.076(4) 0.106(5) 0.046(4) 0.046(4) 0.025(3)
O18 0.075(4) 0.080(4) 0.122(5) 0.031(4) 0.019(4) 0.015(3)
O19 0.050(3) 0.091(4) 0.084(4) 0.027(3) 0.016(3) 0.028(3)
O20 0.065(3) 0.069(3) 0.071(3) 0.030(3) 0.029(3) 0.023(3)
O21 0.067(3) 0.096(4) 0.085(4) 0.033(3) 0.033(3) 0.054(3)
O22 0.060(3) 0.061(3) 0.051(3) 0.019(2) 0.021(2) 0.034(2)
O23 0.081(4) 0.062(3) 0.075(4) 0.004(3) 0.021(3) 0.028(3)
O24 0.077(3) 0.089(4) 0.052(3) 0.021(3) 0.013(3) 0.040(3)
O25 0.066(3) 0.090(4) 0.076(4) 0.019(3) 0.006(3) 0.028(3)
O26 0.129(5) 0.109(5) 0.065(4) 0.050(3) 0.043(4) 0.049(4)
O27 0.094(4) 0.092(4) 0.060(3) 0.020(3) 0.037(3) 0.046(3)
O28 0.168(7) 0.109(5) 0.124(5) 0.026(4) 0.074(5) 0.101(5)
C1 0.090(6) 0.064(5) 0.069(5) 0.021(4) 0.033(4) 0.049(4)
C1X 0.120(8) 0.097(7) 0.102(8) 0.027(6) 0.059(7) 0.061(6)
C2 0.082(6) 0.092(6) 0.066(5) 0.024(5) 0.006(4) 0.037(5)
C2X 0.185(13) 0.112(9) 0.078(7) 0.012(7) -0.034(8) 0.054(9)
C3 0.092(6) 0.060(5) 0.069(5) 0.030(4) 0.029(4) 0.042(4)
C3X 0.126(8) 0.091(7) 0.066(6) 0.038(5) 0.027(6) 0.035(6)
C4 0.061(5) 0.082(6) 0.123(8) 0.033(6) 0.031(5) 0.038(5)
C4X 0.087(8) 0.137(10) 0.190(13) 0.050(10) 0.072(8) 0.056(7)
C10 0.121(7) 0.100(7) 0.183(9) 0.031(7) 0.030(7) -0.004(6)
C10X 0.167(11) 0.176(12) 0.228(13) 0.016(11) 0.008(11) -0.002(11)
C11 0.151(10) 0.054(5) 0.114(8) 0.033(5) 0.010(7) 0.043(6)
C11X 0.217(15) 0.098(8) 0.148(11) 0.075(9) 0.079(11) 0.072(9)
C12 0.222(18) 0.088(9) 0.194(16) -0.036(10) 0.067(14) 0.047(10)
C12X 0.36(3) 0.144(16) 0.30(3) -0.084(18) 0.15(2) 0.044(19)
C13 0.134(7) 0.179(8) 0.134(8) 0.025(7) 0.009(6) 0.099(6)
C13X 0.124(9) 0.231(12) 0.150(10) 0.013(10) -0.008(8) 0.083(9)
C14 0.104(8) 0.052(5) 0.175(11) 0.048(6) 0.045(7) 0.042(5)
C14X 0.161(13) 0.074(8) 0.250(19) 0.062(10) 0.043(12) 0.042(8)
C16 0.164(8) 0.133(8) 0.168(9) 0.015(7) 0.030(8) 0.056(7)
C16X 0.180(11) 0.147(11) 0.228(13) 0.037(10) 0.037(11) 0.057(9)
C17 0.190(16) 0.170(14) 0.215(17) 0.141(14) 0.103(14) 0.052(12)
C17X 0.134(13) 0.27(2) 0.28(2) 0.22(2) 0.051(14) 0.035(14)
C18 0.108(7) 0.154(8) 0.189(9) 0.047(8) -0.006(8) 0.007(7)
C18X 0.157(11) 0.218(12) 0.216(12) 0.062(11) 0.009(11) -0.023(11)
C19 0.087(9) 0.218(16) 0.138(11) 0.011(11) 0.009(8) 0.066(10)
C19X 0.066(9) 0.39(3) 0.190(17) -0.075(18) 0.003(10) 0.036(13)
C20 0.097(7) 0.091(7) 0.094(7) 0.041(6) 0.026(6) 0.026(6)
C20X 0.104(9) 0.165(13) 0.191(15) 0.082(12) 0.070(10) 0.022(9)
C21 0.106(7) 0.136(7) 0.139(8) 0.006(6) 0.033(6) 0.054(6)
C21X 0.124(9) 0.185(11) 0.177(11) 0.009(10) 0.049(9) 0.041(9)
C23 0.133(12) 0.085(9) 0.31(3) 0.018(12) 0.082(14) 0.042(9)
C23X 0.20(2) 0.134(16) 0.35(3) 0.052(19) 0.05(2) 0.025(15)
C24 0.119(7) 0.145(8) 0.093(6) 0.026(6) 0.015(6) 0.021(6)
C24X 0.136(9) 0.198(11) 0.101(8) 0.009(8) 0.006(7) 0.035(9)
C25 0.115(7) 0.157(8) 0.116(7) 0.025(7) 0.003(6) 0.026(7)
C25X 0.146(10) 0.201(12) 0.153(11) 0.023(10) -0.014(9) -0.020(10)
C26 0.193(9) 0.152(8) 0.136(8) 0.046(8) 0.012(8) 0.022(8)
C26X 0.200(12) 0.160(11) 0.192(12) 0.054(11) 0.011(10) 0.051(11)
C27 0.136(10) 0.111(8) 0.089(7) 0.026(7) 0.060(7) 0.054(7)
C27X 0.237(18) 0.145(12) 0.096(9) 0.001(9) 0.059(11) 0.067(12)
C28 0.221(10) 0.180(9) 0.191(9) 0.015(9) 0.060(9) 0.083(9)
C28X 0.223(13) 0.170(11) 0.219(12) 0.014(10) 0.060(11) 0.116(10)

loop_
_atom_type_symbol
_atom_type_description
_atom_type_scat_dispersion_real
_atom_type_scat_dispersion_imag
_atom_type_scat_source
C C 0.0033 0.0016 'International Tables Vol C Tables 4.2.6.8 and 6.1.1.4'
H H 0.0000 0.0000 'International Tables Vol C Tables 4.2.6.8 and 6.1.1.4'
Er Er -0.2586 4.9576 'International Tables Vol C Tables 4.2.6.8 and 6.1.1.4'
O O 0.0106 0.0060 'International Tables Vol C Tables 4.2.6.8 and 6.1.1.4'
Ti Ti 0.2776 0.4457 'International Tables Vol C Tables 4.2.6.8 and 6.1.1.4'

loop_
_geom_angle_atom_site_label_1
_geom_angle_atom_site_label_2
_geom_angle_atom_site_label_3
_geom_angle
O3 Er1 O1 148.51(17)
O3 Er1 O4 68.11(16)
O1 Er1 O4 97.06(16)
O3 Er1 O6 70.46(16)
O1 Er1 O6 131.87(16)
O4 Er1 O6 130.77(16)
O3 Er1 O2 96.92(17)
O1 Er1 O2 68.03(16)
O4 Er1 O2 124.72(17)
O6 Er1 O2 85.30(17)
O3 Er1 O8 131.90(17)
O1 Er1 O8 70.52(16)
O4 Er1 O8 85.12(16)
O6 Er1 O8 104.14(16)
O2 Er1 O8 130.90(16)
O3 Er1 O5 137.40(16)
O1 Er1 O5 65.03(16)
O4 Er1 O5 152.77(16)
O6 Er1 O5 68.35(15)
O2 Er1 O5 69.51(16)
O8 Er1 O5 69.91(16)
O3 Er1 O7 65.08(16)
O1 Er1 O7 137.41(16)
O4 Er1 O7 69.25(16)
O6 Er1 O7 69.97(16)
O2 Er1 O7 152.92(16)
O8 Er1 O7 68.31(15)
O5 Er1 O7 109.19(16)
O3 Er1 Ti3 44.62(12)
O1 Er1 Ti3 166.07(12)
O4 Er1 Ti3 94.24(12)
O6 Er1 Ti3 36.59(12)
O2 Er1 Ti3 111.62(12)
O8 Er1 Ti3 102.48(11)
O5 Er1 Ti3 101.45(11)
O7 Er1 Ti3 41.33(11)
O3 Er1 Ti2 166.31(12)
O1 Er1 Ti2 44.40(12)
O4 Er1 Ti2 111.46(12)
O6 Er1 Ti2 102.69(11)
O2 Er1 Ti2 94.23(11)
O8 Er1 Ti2 36.72(12)
O5 Er1 Ti2 41.36(11)
O7 Er1 Ti2 101.63(11)
Ti3 Er1 Ti2 123.24(4)
O3 Er1 Ti1 134.21(13)
O1 Er1 Ti1 42.27(12)
O4 Er1 Ti1 135.82(12)
O6 Er1 Ti1 92.55(12)
O2 Er1 Ti1 38.06(11)
O8 Er1 Ti1 92.92(11)
O5 Er1 Ti1 39.87(12)
O7 Er1 Ti1 149.04(11)
Ti3 Er1 Ti1 128.93(4)
Ti2 Er1 Ti1 56.21(4)
O3 Er1 Ti4 42.34(13)
O1 Er1 Ti4 134.27(12)
O4 Er1 Ti4 37.95(12)
O6 Er1 Ti4 92.89(12)
O2 Er1 Ti4 135.68(12)
O8 Er1 Ti4 92.53(12)
O5 Er1 Ti4 148.99(12)
O7 Er1 Ti4 39.82(11)
Ti3 Er1 Ti4 56.31(4)
Ti2 Er1 Ti4 129.00(4)
Ti1 Er1 Ti4 171.14(4)
O10 Ti1 O12 96.7(3)
O10 Ti1 O2 99.8(3)
O12 Ti1 O2 101.8(2)
O10 Ti1 O11 101.7(3)
O12 Ti1 O11 95.2(2)
O2 Ti1 O11 150.8(2)
O10 Ti1 O5 97.9(3)
O12 Ti1 O5 163.8(3)
O2 Ti1 O5 82.75(18)
O11 Ti1 O5 74.85(19)
O10 Ti1 O1 170.5(3)
O12 Ti1 O1 92.8(2)
O2 Ti1 O1 77.56(19)
O11 Ti1 O1 78.0(2)
O5 Ti1 O1 72.79(17)
O10 Ti1 Ti2 126.3(2)
O12 Ti1 Ti2 120.0(2)
O2 Ti1 Ti2 108.37(15)
O11 Ti1 Ti2 42.44(15)
O5 Ti1 Ti2 44.46(12)
O1 Ti1 Ti2 47.81(13)
O10 Ti1 Er1 126.0(2)
O12 Ti1 Er1 126.5(2)
O2 Ti1 Er1 46.59(14)
O11 Ti1 Er1 104.27(16)
O5 Ti1 Er1 47.05(12)
O1 Ti1 Er1 45.94(12)
Ti2 Ti1 Er1 61.83(4)
O9 Ti2 O13 103.4(2)
O9 Ti2 O8 98.1(2)
O13 Ti2 O8 102.6(3)
O9 Ti2 O11 101.7(2)
O13 Ti2 O11 94.7(3)
O8 Ti2 O11 149.8(2)
O9 Ti2 O5 94.9(2)
O13 Ti2 O5 159.6(2)
O8 Ti2 O5 83.27(18)
O11 Ti2 O5 72.62(19)
O9 Ti2 O1 165.0(2)
O13 Ti2 O1 91.6(2)
O8 Ti2 O1 79.83(19)
O11 Ti2 O1 75.1(2)
O5 Ti2 O1 70.05(17)
O9 Ti2 Ti1 123.22(19)
O13 Ti2 Ti1 117.5(2)
O8 Ti2 Ti1 108.65(14)
O11 Ti2 Ti1 41.21(14)
O5 Ti2 Ti1 42.94(13)
O1 Ti2 Ti1 45.52(13)
O9 Ti2 Er1 122.73(16)
O13 Ti2 Er1 124.7(2)
O8 Ti2 Er1 46.69(14)
O11 Ti2 Er1 103.18(15)
O5 Ti2 Er1 47.20(12)
O1 Ti2 Er1 46.04(11)
Ti1 Ti2 Er1 61.97(3)
O9 Ti2 Ti7 25.68(16)
O13 Ti2 Ti7 122.7(2)
O8 Ti2 Ti7 77.45(14)
O11 Ti2 Ti7 113.45(16)
O5 Ti2 Ti7 77.55(13)
O1 Ti2 Ti7 142.17(12)
Ti1 Ti2 Ti7 116.29(5)
Er1 Ti2 Ti7 97.17(4)
O15 Ti3 O16 103.0(3)
O15 Ti3 O6 97.9(2)
O16 Ti3 O6 102.5(3)
O15 Ti3 O14 102.5(3)
O16 Ti3 O14 94.3(3)
O6 Ti3 O14 149.9(2)
O15 Ti3 O7 95.3(2)
O16 Ti3 O7 159.6(2)
O6 Ti3 O7 83.73(19)
O14 Ti3 O7 72.6(2)
O15 Ti3 O3 165.4(2)
O16 Ti3 O3 91.6(2)
O6 Ti3 O3 79.57(19)
O14 Ti3 O3 75.1(2)
O7 Ti3 O3 70.16(17)
O15 Ti3 Ti4 123.9(2)
O16 Ti3 Ti4 117.4(2)
O6 Ti3 Ti4 108.66(14)
O14 Ti3 Ti4 41.23(15)
O7 Ti3 Ti4 42.84(13)
O3 Ti3 Ti4 45.58(13)
O15 Ti3 Er1 122.71(17)
O16 Ti3 Er1 124.8(2)
O6 Ti3 Er1 46.62(13)
O14 Ti3 Er1 103.29(15)
O7 Ti3 Er1 47.53(13)
O3 Ti3 Er1 46.01(11)
Ti4 Ti3 Er1 62.06(3)
O15 Ti3 Ti8 25.56(16)
O16 Ti3 Ti8 122.3(2)
O6 Ti3 Ti8 77.52(15)
O14 Ti3 Ti8 114.11(18)
O7 Ti3 Ti8 77.88(13)
O3 Ti3 Ti8 142.30(12)
Ti4 Ti3 Ti8 116.70(6)
Er1 Ti3 Ti8 97.24(4)
O18 Ti4 O17 97.0(3)
O18 Ti4 O4 99.6(3)
O17 Ti4 O4 101.2(3)
O18 Ti4 O14 102.7(3)
O17 Ti4 O14 95.6(3)
O4 Ti4 O14 150.1(2)
O18 Ti4 O7 99.1(3)
O17 Ti4 O7 162.5(3)
O4 Ti4 O7 82.53(19)
O14 Ti4 O7 74.5(2)
O18 Ti4 O3 171.6(2)
O17 Ti4 O3 91.3(3)
O4 Ti4 O3 77.36(19)
O14 Ti4 O3 77.7(2)
O7 Ti4 O3 72.80(18)
O18 Ti4 Ti3 127.5(2)
O17 Ti4 Ti3 119.3(2)
O4 Ti4 Ti3 107.95(15)
O14 Ti4 Ti3 42.20(16)
O7 Ti4 Ti3 44.23(13)
O3 Ti4 Ti3 47.86(13)
O18 Ti4 Er1 126.8(2)
O17 Ti4 Er1 124.8(2)
O4 Ti4 Er1 46.35(14)
O14 Ti4 Er1 103.83(16)
O7 Ti4 Er1 47.21(13)
O3 Ti4 Er1 45.74(11)
Ti3 Ti4 Er1 61.63(4)
O19 Ti5 O6 103.2(2)
O19 Ti5 O5 104.0(2)
O6 Ti5 O5 88.29(19)
O19 Ti5 O22 164.5(2)
O6 Ti5 O22 86.4(2)
O5 Ti5 O22 88.25(19)
O19 Ti5 O21 93.1(2)
O6 Ti5 O21 92.7(2)
O5 Ti5 O21 162.2(2)
O22 Ti5 O21 74.1(2)
O19 Ti5 O20 95.4(2)
O6 Ti5 O20 161.0(2)
O5 Ti5 O20 90.56(19)
O22 Ti5 O20 74.6(2)
O21 Ti5 O20 82.7(2)
O19 Ti5 Ti7 132.44(19)
O6 Ti5 Ti7 124.12(16)
O5 Ti5 Ti7 83.15(14)
O22 Ti5 Ti7 38.41(13)
O21 Ti5 Ti7 81.60(16)
O20 Ti5 Ti7 37.04(15)
O19 Ti5 Ti8 129.97(19)
O6 Ti5 Ti8 81.57(16)
O5 Ti5 Ti8 126.02(15)
O22 Ti5 Ti8 38.54(12)
O21 Ti5 Ti8 37.05(17)
O20 Ti5 Ti8 83.82(16)
Ti7 Ti5 Ti8 61.06(5)
O19 Ti5 Er1 120.14(19)
O6 Ti5 Er1 44.86(13)
O5 Ti5 Er1 45.57(13)
O22 Ti5 Er1 75.29(13)
O21 Ti5 Er1 128.45(17)
O20 Ti5 Er1 126.56(15)
Ti7 Ti5 Er1 98.59(4)
Ti8 Ti5 Er1 98.48(5)
O25 Ti6 O8 102.8(2)
O25 Ti6 O7 103.8(2)
O8 Ti6 O7 88.6(2)
O25 Ti6 O22 164.1(2)
O8 Ti6 O22 86.73(19)
O7 Ti6 O22 89.08(19)
O25 Ti6 O23 95.7(3)
O8 Ti6 O23 160.9(2)
O7 Ti6 O23 91.8(2)
O22 Ti6 O23 74.2(2)
O25 Ti6 O24 92.2(2)
O8 Ti6 O24 92.6(2)
O7 Ti6 O24 163.3(2)
O22 Ti6 O24 74.4(2)
O23 Ti6 O24 81.7(2)
O25 Ti6 Ti8 132.3(2)
O8 Ti6 Ti8 124.73(15)
O7 Ti6 Ti8 83.54(14)
O22 Ti6 Ti8 38.74(13)
O23 Ti6 Ti8 36.61(16)
O24 Ti6 Ti8 82.11(15)
O25 Ti6 Ti7 129.3(2)
O8 Ti6 Ti7 81.97(15)
O7 Ti6 Ti7 126.88(15)
O22 Ti6 Ti7 38.50(12)
O23 Ti6 Ti7 82.59(16)
O24 Ti6 Ti7 37.21(16)
Ti8 Ti6 Ti7 61.23(4)
O25 Ti6 Er1 120.4(2)
O8 Ti6 Er1 45.08(14)
O7 Ti6 Er1 45.91(14)
O22 Ti6 Er1 75.40(13)
O23 Ti6 Er1 127.34(17)
O24 Ti6 Er1 128.55(16)
Ti8 Ti6 Er1 98.75(5)
Ti7 Ti6 Er1 98.76(5)
O26 Ti7 O9 96.0(3)
O26 Ti7 O20 103.5(3)
O9 Ti7 O20 86.6(2)
O26 Ti7 O24 104.7(3)
O9 Ti7 O24 86.1(2)
O20 Ti7 O24 151.4(2)
O26 Ti7 O27 91.7(3)
O9 Ti7 O27 172.2(2)
O20 Ti7 O27 92.7(2)
O24 Ti7 O27 90.9(2)
O26 Ti7 O22 166.5(3)
O9 Ti7 O22 97.50(19)
O20 Ti7 O22 76.9(2)
O24 Ti7 O22 76.7(2)
O27 Ti7 O22 74.8(2)
O26 Ti7 Ti6 144.1(2)
O9 Ti7 Ti6 84.40(16)
O20 Ti7 Ti6 112.35(15)
O24 Ti7 Ti6 39.38(14)
O27 Ti7 Ti6 88.71(17)
O22 Ti7 Ti6 38.75(13)
O26 Ti7 Ti5 142.4(2)
O9 Ti7 Ti5 86.33(16)
O20 Ti7 Ti5 39.04(14)
O24 Ti7 Ti5 112.85(15)
O27 Ti7 Ti5 88.25(17)
O22 Ti7 Ti5 38.75(14)
Ti6 Ti7 Ti5 73.48(4)
O26 Ti7 Ti8 129.3(2)
O9 Ti7 Ti8 134.73(15)
O20 Ti7 Ti8 83.81(15)
O24 Ti7 Ti8 81.88(16)
O27 Ti7 Ti8 37.56(15)
O22 Ti7 Ti8 37.26(13)
Ti6 Ti7 Ti8 59.31(4)
Ti5 Ti7 Ti8 59.47(4)
O26 Ti7 Ti2 119.7(2)
O9 Ti7 Ti2 23.74(14)
O20 Ti7 Ti2 82.57(15)
O24 Ti7 Ti2 79.70(16)
O27 Ti7 Ti2 148.51(16)
O22 Ti7 Ti2 73.79(13)
Ti6 Ti7 Ti2 65.00(4)
Ti5 Ti7 Ti2 68.52(4)
Ti8 Ti7 Ti2 111.00(5)
O28 Ti8 O15 97.4(3)
O28 Ti8 O23 104.9(3)
O15 Ti8 O23 88.3(2)
O28 Ti8 O21 103.6(3)
O15 Ti8 O21 86.3(2)
O23 Ti8 O21 151.5(2)
O28 Ti8 O22 164.7(3)
O15 Ti8 O22 97.9(2)
O23 Ti8 O22 77.0(2)
O21 Ti8 O22 76.1(2)
O28 Ti8 O27 90.5(3)
O15 Ti8 O27 171.7(2)
O23 Ti8 O27 92.0(2)
O21 Ti8 O27 89.5(2)
O22 Ti8 O27 74.2(2)
O28 Ti8 Ti6 144.0(3)
O15 Ti8 Ti6 86.63(16)
O23 Ti8 Ti6 39.29(15)
O21 Ti8 Ti6 112.40(15)
O22 Ti8 Ti6 38.88(14)
O27 Ti8 Ti6 88.41(16)
O28 Ti8 Ti5 142.4(3)
O15 Ti8 Ti5 84.43(17)
O23 Ti8 Ti5 112.78(16)
O21 Ti8 Ti5 38.85(14)
O22 Ti8 Ti5 38.78(14)
O27 Ti8 Ti5 87.82(17)
Ti6 Ti8 Ti5 73.55(4)
O28 Ti8 Ti7 127.5(3)
O15 Ti8 Ti7 135.02(16)
O23 Ti8 Ti7 82.83(17)
O21 Ti8 Ti7 81.39(16)
O22 Ti8 Ti7 37.16(13)
O27 Ti8 Ti7 37.02(15)
Ti6 Ti8 Ti7 59.46(4)
Ti5 Ti8 Ti7 59.47(4)
O28 Ti8 Ti3 121.3(3)
O15 Ti8 Ti3 23.94(15)
O23 Ti8 Ti3 83.88(17)
O21 Ti8 Ti3 79.91(16)
O22 Ti8 Ti3 73.95(13)
O27 Ti8 Ti3 147.97(16)
Ti6 Ti8 Ti3 68.47(4)
Ti5 Ti8 Ti3 65.05(4)
Ti7 Ti8 Ti3 111.08(5)
C1 O1 Ti1 122.0(5)
C1 O1 Ti2 122.5(4)
Ti1 O1 Ti2 86.66(17)
C1 O1 Er1 131.9(4)
Ti1 O1 Er1 91.80(16)
Ti2 O1 Er1 89.56(16)
C2 O2 Ti1 122.0(5)
C2 O2 Er1 131.5(5)
Ti1 O2 Er1 95.35(19)
C3 O3 Ti4 122.6(5)
C3 O3 Ti3 121.7(4)
Ti4 O3 Ti3 86.56(18)
C3 O3 Er1 132.0(4)
Ti4 O3 Er1 91.92(17)
Ti3 O3 Er1 89.37(16)
C4 O4 Ti4 124.3(5)
C4 O4 Er1 129.2(5)
Ti4 O4 Er1 95.71(18)
Ti5 O5 Ti1 135.1(2)
Ti5 O5 Ti2 129.9(2)
Ti1 O5 Ti2 92.61(18)
Ti5 O5 Er1 98.60(18)
Ti1 O5 Er1 93.08(17)
Ti2 O5 Er1 91.45(17)
Ti5 O6 Ti3 135.8(3)
Ti5 O6 Er1 101.11(18)
Ti3 O6 Er1 96.8(2)
Ti6 O7 Ti4 136.0(2)
Ti6 O7 Ti3 129.1(2)
Ti4 O7 Ti3 92.94(18)
Ti6 O7 Er1 97.99(18)
Ti4 O7 Er1 92.97(18)
Ti3 O7 Er1 91.14(18)
Ti6 O8 Ti2 135.6(3)
Ti6 O8 Er1 101.05(18)
Ti2 O8 Er1 96.6(2)
Ti2 O9 Ti7 130.6(3)
C10 O10 Ti1 140.8(8)
C11 O11 Ti1 129.2(6)
C11 O11 Ti2 126.4(6)
Ti1 O11 Ti2 96.3(2)
C12 O12 Ti1 174.9(10)
C13 O13 Ti2 141.5(7)
C14 O14 Ti4 127.6(6)
C14 O14 Ti3 125.8(6)
Ti4 O14 Ti3 96.6(2)
Ti3 O15 Ti8 130.5(3)
C16 O16 Ti3 148.1(8)
C17 O17 Ti4 162.2(9)
C18 O18 Ti4 151.8(9)
C19 O19 Ti5 162.4(8)
C20 O20 Ti7 123.1(5)
C20 O20 Ti5 122.7(5)
Ti7 O20 Ti5 103.9(2)
C21 O21 Ti8 124.0(6)
C21 O21 Ti5 126.1(6)
Ti8 O21 Ti5 104.1(2)
Ti7 O22 Ti8 105.6(2)
Ti7 O22 Ti6 102.7(2)
Ti8 O22 Ti6 102.4(2)
Ti7 O22 Ti5 102.8(2)
Ti8 O22 Ti5 102.7(2)
Ti6 O22 Ti5 137.5(2)
C23 O23 Ti8 128.8(7)
C23 O23 Ti6 126.3(7)
Ti8 O23 Ti6 104.1(2)
C24 O24 Ti7 119.6(6)
C24 O24 Ti6 126.9(6)
Ti7 O24 Ti6 103.4(2)
C25 O25 Ti6 150.7(8)
C26 O26 Ti7 166.3(10)
C27 O27 Ti7 127.6(6)
C27 O27 Ti8 126.3(6)
Ti7 O27 Ti8 105.4(2)
C28 O28 Ti8 142.3(10)
O1 C1 C1X 112.2(6)
O1 C1 H1A 109.2
C1X C1 H1A 109.2
O1 C1 H1B 109.2
C1X C1 H1B 109.2
H1A C1 H1B 107.9
C1 C1X H1C 109.5
C1 C1X H1D 109.5
H1C C1X H1D 109.5
C1 C1X H1E 109.5
H1C C1X H1E 109.5
H1D C1X H1E 109.5
O2 C2 C2X 112.1(8)
O2 C2 H2A 109.2
C2X C2 H2A 109.2
O2 C2 H2B 109.2
C2X C2 H2B 109.2
H2A C2 H2B 107.9
C2 C2X H2C 109.5
C2 C2X H2D 109.5
H2C C2X H2D 109.5
C2 C2X H2E 109.5
H2C C2X H2E 109.5
H2D C2X H2E 109.5
O3 C3 C3X 112.5(6)
O3 C3 H3A 109.1
C3X C3 H3A 109.1
O3 C3 H3B 109.1
C3X C3 H3B 109.1
H3A C3 H3B 107.8
C3 C3X H3C 109.5
C3 C3X H3D 109.5
H3C C3X H3D 109.5
C3 C3X H3E 109.5
H3C C3X H3E 109.5
H3D C3X H3E 109.5
O4 C4 C4X 111.0(8)
O4 C4 H4A 109.4
C4X C4 H4A 109.4
O4 C4 H4B 109.4
C4X C4 H4B 109.4
H4A C4 H4B 108.0
C4 C4X H4C 109.5
C4 C4X H4D 109.5
H4C C4X H4D 109.5
C4 C4X H4E 109.5
H4C C4X H4E 109.5
H4D C4X H4E 109.5
C10X C10 O10 101.8(14)
C10X C10 H10A 111.4
O10 C10 H10A 111.4
C10X C10 H10B 111.4
O10 C10 H10B 111.4
H10A C10 H10B 109.3
C10 C10X H10C 109.5
C10 C10X H10D 109.5
H10C C10X H10D 109.5
C10 C10X H10E 109.5
H10C C10X H10E 109.5
H10D C10X H10E 109.5
O11 C11 C11X 115.1(9)
O11 C11 H11A 108.5
C11X C11 H11A 108.5
O11 C11 H11B 108.5
C11X C11 H11B 108.5
H11A C11 H11B 107.5
C11 C11X H11C 109.5
C11 C11X H11D 109.5
H11C C11X H11D 109.5
C11 C11X H11E 109.5
H11C C11X H11E 109.5
H11D C11X H11E 109.5
C12X C12 O12 124.6(17)
C12X C12 H12A 106.2
O12 C12 H12A 106.2
C12X C12 H12B 106.2
O12 C12 H12B 106.2
H12A C12 H12B 106.4
C12 C12X H12C 109.5
C12 C12X H12D 109.5
H12C C12X H12D 109.5
C12 C12X H12E 109.5
H12C C12X H12E 109.5
H12D C12X H12E 109.5
O13 C13 C13X 125.7(13)
O13 C13 H13A 105.9
C13X C13 H13A 105.9
O13 C13 H13B 105.9
C13X C13 H13B 105.9
H13A C13 H13B 106.2
C13 C13X H13C 109.5
C13 C13X H13D 109.5
H13C C13X H13D 109.5
C13 C13X H13E 109.5
H13C C13X H13E 109.5
H13D C13X H13E 109.5
O14 C14 C14X 114.9(10)
O14 C14 H14A 108.5
C14X C14 H14A 108.5
O14 C14 H14B 108.5
C14X C14 H14B 108.5
H14A C14 H14B 107.5
C14 C14X H14C 109.5
C14 C14X H14D 109.5
H14C C14X H14D 109.5
C14 C14X H14E 109.5
H14C C14X H14E 109.5
H14D C14X H14E 109.5
C16X C16 O16 105.9(14)
C16X C16 H16A 110.6
O16 C16 H16A 110.6
C16X C16 H16B 110.6
O16 C16 H16B 110.6
H16A C16 H16B 108.7
C16 C16X H16C 109.5
C16 C16X H16D 109.5
H16C C16X H16D 109.5
C16 C16X H16E 109.5
H16C C16X H16E 109.5
H16D C16X H16E 109.5
C17X C17 O17 123.6(16)
C17X C17 H17A 106.4
O17 C17 H17A 106.4
C17X C17 H17B 106.4
O17 C17 H17B 106.4
H17A C17 H17B 106.5
C17 C17X H17C 109.5
C17 C17X H17D 109.5
H17C C17X H17D 109.5
C17 C17X H17E 109.5
H17C C17X H17E 109.5
H17D C17X H17E 109.5
O18 C18 C18X 122.5(16)
O18 C18 H18A 106.7
C18X C18 H18A 106.7
O18 C18 H18B 106.7
C18X C18 H18B 106.7
H18A C18 H18B 106.6
C18 C18X H18C 109.5
C18 C18X H18D 109.5
H18C C18X H18D 109.5
C18 C18X H18E 109.5
H18C C18X H18E 109.5
H18D C18X H18E 109.5
C19X C19 O19 119.5(14)
C19X C19 H19A 107.4
O19 C19 H19A 107.4
C19X C19 H19B 107.4
O19 C19 H19B 107.4
H19A C19 H19B 107.0
C19 C19X H19C 109.5
C19 C19X H19D 109.5
H19C C19X H19D 109.5
C19 C19X H19E 109.5
H19C C19X H19E 109.5
H19D C19X H19E 109.5
O20 C20 C20X 111.3(10)
O20 C20 H20A 109.4
C20X C20 H20A 109.4
O20 C20 H20B 109.4
C20X C20 H20B 109.4
H20A C20 H20B 108.0
C20 C20X H20C 109.5
C20 C20X H20D 109.5
H20C C20X H20D 109.5
C20 C20X H20E 109.5
H20C C20X H20E 109.5
H20D C20X H20E 109.5
C21X C21 O21 112.0(13)
C21X C21 H21A 109.2
O21 C21 H21A 109.2
C21X C21 H21B 109.2
O21 C21 H21B 109.2
H21A C21 H21B 107.9
C21 C21X H21C 109.5
C21 C21X H21D 109.5
H21C C21X H21D 109.5
C21 C21X H21E 109.5
H21C C21X H21E 109.5
H21D C21X H21E 109.5
C23X C23 O23 120(2)
C23X C23 H23A 107.4
O23 C23 H23A 107.4
C23X C23 H23B 107.4
O23 C23 H23B 107.4
H23A C23 H23B 107.0
C23 C23X H23C 109.5
C23 C23X H23D 109.5
H23C C23X H23D 109.5
C23 C23X H23E 109.5
H23C C23X H23E 109.5
H23D C23X H23E 109.5
C24X C24 O24 115.0(13)
C24X C24 H24A 108.5
O24 C24 H24A 108.5
C24X C24 H24B 108.5
O24 C24 H24B 108.5
H24A C24 H24B 107.5
C24 C24X H24C 109.5
C24 C24X H24D 109.5
H24C C24X H24D 109.5
C24 C24X H24E 109.5
H24C C24X H24E 109.5
H24D C24X H24E 109.5
C25X C25 O25 116.1(15)
C25X C25 H25A 108.3
O25 C25 H25A 108.3
C25X C25 H25B 108.3
O25 C25 H25B 108.3
H25A C25 H25B 107.4
C25 C25X H25C 109.5
C25 C25X H25D 109.5
H25C C25X H25D 109.5
C25 C25X H25E 109.5
H25C C25X H25E 109.5
H25D C25X H25E 109.5
C26X C26 O26 123.3(16)
C26X C26 H26A 106.5
O26 C26 H26A 106.5
C26X C26 H26B 106.5
O26 C26 H26B 106.5
H26A C26 H26B 106.5
C26 C26X H26C 109.5
C26 C26X H26D 109.5
H26C C26X H26D 109.5
C26 C26X H26E 109.5
H26C C26X H26E 109.5
H26D C26X H26E 109.5
O27 C27 C27X 111.2(10)
O27 C27 H27A 109.4
C27X C27 H27A 109.4
O27 C27 H27B 109.4
C27X C27 H27B 109.4
H27A C27 H27B 108.0
C27 C27X H27C 109.5
C27 C27X H27D 109.5
H27C C27X H27D 109.5
C27 C27X H27E 109.5
H27C C27X H27E 109.5
H27D C27X H27E 109.5
O28 C28 C28X 132.5(17)
O28 C28 H28A 104.1
C28X C28 H28A 104.1
O28 C28 H28B 104.1
C28X C28 H28B 104.1
H28A C28 H28B 105.5
C28 C28X H28C 109.5
C28 C28X H28D 109.5
H28C C28X H28D 109.5
C28 C28X H28E 109.5
H28C C28X H28E 109.5
H28D C28X H28E 109.5

loop_
_geom_bond_atom_site_label_1
_geom_bond_atom_site_label_2
_geom_bond_distance
Er1 O3 2.305(4)
Er1 O1 2.311(4)
Er1 O4 2.339(5)
Er1 O6 2.345(4)
Er1 O2 2.345(5)
Er1 O8 2.352(4)
Er1 O5 2.356(4)
Er1 O7 2.364(5)
Er1 Ti3 3.2041(13)
Er1 Ti2 3.2106(12)
Er1 Ti1 3.2147(14)
Er1 Ti4 3.2171(14)
Ti1 O10 1.788(6)
Ti1 O12 1.789(6)
Ti1 O2 1.991(5)
Ti1 O11 2.006(5)
Ti1 O5 2.064(5)
Ti1 O1 2.163(5)
Ti1 Ti2 3.027(2)
Ti2 O9 1.760(5)
Ti2 O13 1.800(5)
Ti2 O8 1.932(5)
Ti2 O11 2.055(5)
Ti2 O5 2.122(4)
Ti2 O1 2.247(5)
Ti2 Ti7 3.3216(19)
Ti3 O15 1.771(5)
Ti3 O16 1.814(6)
Ti3 O6 1.924(5)
Ti3 O14 2.049(6)
Ti3 O7 2.116(5)
Ti3 O3 2.251(5)
Ti3 Ti4 3.030(2)
Ti3 Ti8 3.319(2)
Ti4 O18 1.783(7)
Ti4 O17 1.793(6)
Ti4 O4 1.988(5)
Ti4 O14 2.010(5)
Ti4 O7 2.063(5)
Ti4 O3 2.168(5)
Ti5 O19 1.783(5)
Ti5 O6 1.860(5)
Ti5 O5 1.931(5)
Ti5 O22 2.054(5)
Ti5 O21 2.070(5)
Ti5 O20 2.077(5)
Ti5 Ti7 3.2000(19)
Ti5 Ti8 3.200(2)
Ti6 O25 1.779(6)
Ti6 O8 1.851(5)
Ti6 O7 1.940(5)
Ti6 O22 2.050(5)
Ti6 O23 2.083(5)
Ti6 O24 2.084(5)
Ti6 Ti8 3.1896(19)
Ti6 Ti7 3.1945(19)
Ti7 O26 1.777(5)
Ti7 O9 1.895(5)
Ti7 O20 1.986(6)
Ti7 O24 1.986(6)
Ti7 O27 2.031(6)
Ti7 O22 2.039(4)
Ti7 Ti8 3.251(2)
Ti8 O28 1.757(6)
Ti8 O15 1.883(5)
Ti8 O23 1.961(6)
Ti8 O21 1.988(6)
Ti8 O22 2.043(4)
Ti8 O27 2.056(6)
O1 C1 1.410(8)
O2 C2 1.409(9)
O3 C3 1.398(9)
O4 C4 1.412(9)
O10 C10 1.439(14)
O11 C11 1.387(9)
O12 C12 1.384(13)
O13 C13 1.326(13)
O14 C14 1.415(9)
O16 C16 1.498(16)
O17 C17 1.357(13)
O18 C18 1.345(15)
O19 C19 1.408(13)
O20 C20 1.427(10)
O21 C21 1.454(13)
O23 C23 1.438(15)
O24 C24 1.465(13)
O25 C25 1.408(14)
O26 C26 1.339(15)
O27 C27 1.438(10)
O28 C28 1.274(17)
C1 C1X 1.499(12)
C1 H1A 0.9900
C1 H1B 0.9900
C1X H1C 0.9800
C1X H1D 0.9800
C1X H1E 0.9800
C2 C2X 1.489(13)
C2 H2A 0.9900
C2 H2B 0.9900
C2X H2C 0.9800
C2X H2D 0.9800
C2X H2E 0.9800
C3 C3X 1.492(12)
C3 H3A 0.9900
C3 H3B 0.9900
C3X H3C 0.9800
C3X H3D 0.9800
C3X H3E 0.9800
C4 C4X 1.505(13)
C4 H4A 0.9900
C4 H4B 0.9900
C4X H4C 0.9800
C4X H4D 0.9800
C4X H4E 0.9800
C10 C10X 1.32(2)
C10 H10A 0.9900
C10 H10B 0.9900
C10X H10C 0.9800
C10X H10D 0.9800
C10X H10E 0.9800
C11 C11X 1.436(14)
C11 H11A 0.9900
C11 H11B 0.9900
C11X H11C 0.9800
C11X H11D 0.9800
C11X H11E 0.9800
C12 C12X 1.269(19)
C12 H12A 0.9900
C12 H12B 0.9900
C12X H12C 0.9800
C12X H12D 0.9800
C12X H12E 0.9800
C13 C13X 1.337(13)
C13 H13A 0.9900
C13 H13B 0.9900
C13X H13C 0.9800
C13X H13D 0.9800
C13X H13E 0.9800
C14 C14X 1.443(16)
C14 H14A 0.9900
C14 H14B 0.9900
C14X H14C 0.9800
C14X H14D 0.9800
C14X H14E 0.9800
C16 C16X 1.348(14)
C16 H16A 0.9900
C16 H16B 0.9900
C16X H16C 0.9800
C16X H16D 0.9800
C16X H16E 0.9800
C17 C17X 1.314(18)
C17 H17A 0.9900
C17 H17B 0.9900
C17X H17C 0.9800
C17X H17D 0.9800
C17X H17E 0.9800
C18 C18X 1.354(15)
C18 H18A 0.9900
C18 H18B 0.9900
C18X H18C 0.9800
C18X H18D 0.9800
C18X H18E 0.9800
C19 C19X 1.301(18)
C19 H19A 0.9900
C19 H19B 0.9900
C19X H19C 0.9800
C19X H19D 0.9800
C19X H19E 0.9800
C20 C20X 1.448(14)
C20 H20A 0.9900
C20 H20B 0.9900
C20X H20C 0.9800
C20X H20D 0.9800
C20X H20E 0.9800
C21 C21X 1.320(16)
C21 H21A 0.9900
C21 H21B 0.9900
C21X H21C 0.9800
C21X H21D 0.9800
C21X H21E 0.9800
C23 C23X 1.25(2)
C23 H23A 0.9900
C23 H23B 0.9900
C23X H23C 0.9800
C23X H23D 0.9800
C23X H23E 0.9800
C24 C24X 1.347(15)
C24 H24A 0.9900
C24 H24B 0.9900
C24X H24C 0.9800
C24X H24D 0.9800
C24X H24E 0.9800
C25 C25X 1.335(17)
C25 H25A 0.9900
C25 H25B 0.9900
C25X H25C 0.9800
C25X H25D 0.9800
C25X H25E 0.9800
C26 C26X 1.315(14)
C26 H26A 0.9900
C26 H26B 0.9900
C26X H26C 0.9800
C26X H26D 0.9800
C26X H26E 0.9800
C27 C27X 1.465(17)
C27 H27A 0.9900
C27 H27B 0.9900
C27X H27C 0.9800
C27X H27D 0.9800
C27X H27E 0.9800
C28 C28X 1.406(10)
C28 H28A 0.9900
C28 H28B 0.9900
C28X H28C 0.9800
C28X H28D 0.9800
C28X H28E 0.9800
